data_4336667
loop_
_publ_author_name
'Hyun Sun Ahn'
'Dong Woo Lee'
'Kang Min Ok'

_publ_section_title
;
 From an Open Framework to a Layered and a Hexagonal Tungsten Oxide
 Structure: Controlled Transformation Reactions of an Extended Solid-State
 Material, Cs3Ga7(SeO3)12 to Ga(OH)(SeO3) and KGa3(SeO4)2(OH)6
;
_journal_name_full 'Inorganic Chemistry'
_journal_page_first 12726
_journal_page_last 12730
_journal_paper_doi 10.1021/ic402274s
_journal_volume 52
_journal_year 2013
_chemical_formula_sum 'Ga3 H6 Na O14 Se2'
_chemical_formula_weight 620.12
_chemical_name_systematic
;
 ?
;
_space_group_IT_number 166
_symmetry_cell_setting trigonal
_symmetry_space_group_name_Hall '-R 3 2"'
_symmetry_space_group_name_H-M 'R -3 m :H'
_atom_sites_solution_primary direct
_atom_sites_solution_secondary difmap
_cell_angle_alpha 90
_cell_angle_beta 90
_cell_angle_gamma 120
_cell_formula_units_Z 3
_cell_length_a 7.2325(10)
_cell_length_b 7.2325(10)
_cell_length_c 17.262(2)
_cell_measurement_temperature 298.0(2)
_cell_volume 781.99(18)
_computing_structure_refinement 'SHELXL-97 (Sheldrick, 1997)'
_diffrn_ambient_temperature 298.0(2)
_diffrn_measured_fraction_theta_full 1
_diffrn_measured_fraction_theta_max 1
_diffrn_measurement_device_type 'Bruker SMART Breeze'
_diffrn_measurement_method CCD
_diffrn_radiation_monochromator graphite
_diffrn_radiation_type MoK\a
_diffrn_radiation_wavelength 0.71073
_diffrn_reflns_av_R_equivalents 0.0538
_diffrn_reflns_av_unetI/netI 0.02
_diffrn_reflns_limit_h_max 9
_diffrn_reflns_limit_h_min -9
_diffrn_reflns_limit_k_max 8
_diffrn_reflns_limit_k_min -9
_diffrn_reflns_limit_l_max 22
_diffrn_reflns_limit_l_min -22
_diffrn_reflns_number 4798
_diffrn_reflns_theta_full 28.26
_diffrn_reflns_theta_max 28.26
_diffrn_reflns_theta_min 3.46
_exptl_absorpt_coefficient_mu 14.806
_exptl_absorpt_correction_T_max 0.80
_exptl_absorpt_correction_T_min 0.53
_exptl_absorpt_correction_type empirical
_exptl_absorpt_process_details
; 
 SADABS(Blessing, 1995) 
;
_exptl_crystal_colour Colorless
_exptl_crystal_density_diffrn 3.950
_exptl_crystal_description 'trigonal Prism'
_exptl_crystal_F_000 870
_exptl_crystal_size_max 0.044
_exptl_crystal_size_mid 0.039
_exptl_crystal_size_min 0.015
_refine_diff_density_max 0.535
_refine_diff_density_min -0.479
_refine_diff_density_rms 0.121
_refine_ls_extinction_coef 0.00233(18)
_refine_ls_extinction_expression Fc^*^=kFc[1+0.001xFc^2^\l^3^/sin(2\q)]^-1/4^
_refine_ls_extinction_method SHELXL
_refine_ls_goodness_of_fit_ref 1.08
_refine_ls_matrix_type full
_refine_ls_number_parameters 29
_refine_ls_number_reflns 274
_refine_ls_number_restraints 0
_refine_ls_restrained_S_all 1.08
_refine_ls_R_factor_all 0.0184
_refine_ls_R_factor_gt 0.015
_refine_ls_shift/su_max 0
_refine_ls_shift/su_mean 0
_refine_ls_structure_factor_coef Fsqd
_refine_ls_weighting_details 'calc w=1/[\s^2^(Fo^2^)+(0.0159P)^2^+0.0000P] where P=(Fo^2^+2Fc^2^)/3'
_refine_ls_weighting_scheme calc
_refine_ls_wR_factor_gt 0.032
_refine_ls_wR_factor_ref 0.0324
_reflns_number_gt 250
_reflns_number_total 274
_reflns_threshold_expression >2s\(I)
_cod_data_source_file ic402274s_si_002_2.cif
_cod_data_source_block NaGa3(SeO4)2(OH)6
_cod_original_cell_volume 782.0(3)
_cod_original_sg_symbol_H-M 'R -3 m'
_cod_database_code 4336667

loop_
_symmetry_equiv_pos_as_xyz
'x, y, z'
'-y, x-y, z'
'-x+y, -x, z'
'y, x, -z'
'x-y, -y, -z'
'-x, -x+y, -z'
'x+2/3, y+1/3, z+1/3'
'-y+2/3, x-y+1/3, z+1/3'
'-x+y+2/3, -x+1/3, z+1/3'
'y+2/3, x+1/3, -z+1/3'
'x-y+2/3, -y+1/3, -z+1/3'
'-x+2/3, -x+y+1/3, -z+1/3'
'x+1/3, y+2/3, z+2/3'
'-y+1/3, x-y+2/3, z+2/3'
'-x+y+1/3, -x+2/3, z+2/3'
'y+1/3, x+2/3, -z+2/3'
'x-y+1/3, -y+2/3, -z+2/3'
'-x+1/3, -x+y+2/3, -z+2/3'
'-x, -y, -z'
'y, -x+y, -z'
'x-y, x, -z'
'-y, -x, z'
'-x+y, y, z'
'x, x-y, z'
'-x+2/3, -y+1/3, -z+1/3'
'y+2/3, -x+y+1/3, -z+1/3'
'x-y+2/3, x+1/3, -z+1/3'
'-y+2/3, -x+1/3, z+1/3'
'-x+y+2/3, y+1/3, z+1/3'
'x+2/3, x-y+1/3, z+1/3'
'-x+1/3, -y+2/3, -z+2/3'
'y+1/3, -x+y+2/3, -z+2/3'
'x-y+1/3, x+2/3, -z+2/3'
'-y+1/3, -x+2/3, z+2/3'
'-x+y+1/3, y+2/3, z+2/3'
'x+1/3, x-y+2/3, z+2/3'

loop_
_atom_site_label
_atom_site_type_symbol
_atom_site_fract_x
_atom_site_fract_y
_atom_site_fract_z
_atom_site_U_iso_or_equiv
_atom_site_adp_type
_atom_site_occupancy
_atom_site_symmetry_multiplicity
_atom_site_calc_flag
_atom_site_refinement_flags
Se1 Se 0.6667 0.3333 0.02103(3) 0.00755(15) Uani 1 6 d S
Ga1 Ga 0.8333 0.6667 0.1667 0.00772(15) Uani 1 4 d S
Na1 Na 1 1 0 0.0488(12) Uani 1 12 d S
O1 O 0.79036(17) 0.5807(3) 0.05295(11) 0.0119(5) Uani 1 2 d S
O2 O 1.12427(18) 0.87573(18) 0.13967(13) 0.0108(4) Uani 1 2 d S
O3 O 0.6667 0.3333 -0.0728(2) 0.0138(9) Uani 1 6 d S
H2 H 1.173(2) 0.827(2) 0.1162(19) 0.012(10) Uiso 1 2 d S

loop_
_atom_site_aniso_label
_atom_site_aniso_U_11
_atom_site_aniso_U_22
_atom_site_aniso_U_33
_atom_site_aniso_U_23
_atom_site_aniso_U_13
_atom_site_aniso_U_12
Se1 0.00848(19) 0.00848(19) 0.0057(2) 0 0 0.00424(10)
Ga1 0.0073(2) 0.0059(3) 0.0095(2) 0.00001(17) 0.00001(9) 0.00297(13)
Na1 0.0554(19) 0.0554(19) 0.036(2) 0 0 0.0277(9)
O1 0.0154(9) 0.0077(11) 0.0099(10) -0.0019(8) -0.0009(4) 0.0039(5)
O2 0.0073(8) 0.0073(8) 0.0170(11) -0.0026(5) 0.0026(5) 0.0029(9)
O3 0.0180(14) 0.0180(14) 0.0054(18) 0 0 0.0090(7)

loop_
_atom_type_symbol
_atom_type_description
_atom_type_scat_dispersion_real
_atom_type_scat_dispersion_imag
_atom_type_scat_source
O O 0.0106 0.006 'International Tables Vol C Tables 4.2.6.8 and 6.1.1.4'
H H 0 0 'International Tables Vol C Tables 4.2.6.8 and 6.1.1.4'
Na Na 0.0362 0.0249 'International Tables Vol C Tables 4.2.6.8 and 6.1.1.4'
Ga Ga 0.2307 1.6083 'International Tables Vol C Tables 4.2.6.8 and 6.1.1.4'
Se Se -0.0929 2.2259 'International Tables Vol C Tables 4.2.6.8 and 6.1.1.4'

loop_
_geom_angle_atom_site_label_1
_geom_angle_atom_site_label_2
_geom_angle_atom_site_label_3
_geom_angle
_geom_angle_site_symmetry_1
_geom_angle_site_symmetry_3
O3 Se1 O1 109.57(7) . 3_665
O3 Se1 O1 109.57(7) . .
O1 Se1 O1 109.37(7) 3_665 .
O3 Se1 O1 109.57(7) . 2_655
O1 Se1 O1 109.37(7) 3_665 2_655
O1 Se1 O1 109.37(7) . 2_655
O2 Ga1 O2 179.9990(10) 27_545 3_675
O2 Ga1 O2 91.75(13) 27_545 .
O2 Ga1 O2 88.25(13) 3_675 .
O2 Ga1 O2 88.25(13) 27_545 25_665
O2 Ga1 O2 91.75(13) 3_675 25_665
O2 Ga1 O2 180 . 25_665
O2 Ga1 O1 93.05(7) 27_545 .
O2 Ga1 O1 86.95(7) 3_675 .
O2 Ga1 O1 86.95(8) . .
O2 Ga1 O1 93.05(8) 25_665 .
O2 Ga1 O1 86.95(7) 27_545 25_665
O2 Ga1 O1 93.05(7) 3_675 25_665
O2 Ga1 O1 93.05(8) . 25_665
O2 Ga1 O1 86.95(8) 25_665 25_665
O1 Ga1 O1 180 . 25_665
O2 Ga1 Na1 126.30(7) 27_545 .
O2 Ga1 Na1 53.70(7) 3_675 .
O2 Ga1 Na1 53.70(7) . .
O2 Ga1 Na1 126.30(7) 25_665 .
O1 Ga1 Na1 51.30(6) . .
O1 Ga1 Na1 128.70(6) 25_665 .
O2 Ga1 Na1 53.70(7) 27_545 7_445
O2 Ga1 Na1 126.30(7) 3_675 7_445
O2 Ga1 Na1 126.30(7) . 7_445
O2 Ga1 Na1 53.70(7) 25_665 7_445
O1 Ga1 Na1 128.70(6) . 7_445
O1 Ga1 Na1 51.30(6) 25_665 7_445
Na1 Ga1 Na1 180 . 7_445
O1 Na1 O1 180 2_765 20_565
O1 Na1 O1 109.75(4) 2_765 3_675
O1 Na1 O1 70.25(4) 20_565 3_675
O1 Na1 O1 109.75(4) 2_765 .
O1 Na1 O1 70.25(4) 20_565 .
O1 Na1 O1 109.75(4) 3_675 .
O1 Na1 O1 70.25(4) 2_765 21_655
O1 Na1 O1 109.75(4) 20_565 21_655
O1 Na1 O1 180.00(7) 3_675 21_655
O1 Na1 O1 70.25(4) . 21_655
O1 Na1 O1 70.25(4) 2_765 19_775
O1 Na1 O1 109.75(4) 20_565 19_775
O1 Na1 O1 70.25(4) 3_675 19_775
O1 Na1 O1 180.00(7) . 19_775
O1 Na1 O1 109.75(4) 21_655 19_775
O1 Na1 O2 57.84(4) 2_765 2_765
O1 Na1 O2 122.16(4) 20_565 2_765
O1 Na1 O2 57.84(4) 3_675 2_765
O1 Na1 O2 103.66(6) . 2_765
O1 Na1 O2 122.16(4) 21_655 2_765
O1 Na1 O2 76.34(6) 19_775 2_765
O1 Na1 O2 103.66(6) 2_765 3_675
O1 Na1 O2 76.34(6) 20_565 3_675
O1 Na1 O2 57.84(4) 3_675 3_675
O1 Na1 O2 57.84(4) . 3_675
O1 Na1 O2 122.16(4) 21_655 3_675
O1 Na1 O2 122.16(4) 19_775 3_675
O2 Na1 O2 56.04(7) 2_765 3_675
O1 Na1 O2 122.16(4) 2_765 20_565
O1 Na1 O2 57.84(4) 20_565 20_565
O1 Na1 O2 122.16(4) 3_675 20_565
O1 Na1 O2 76.34(6) . 20_565
O1 Na1 O2 57.84(4) 21_655 20_565
O1 Na1 O2 103.66(6) 19_775 20_565
O2 Na1 O2 180 2_765 20_565
O2 Na1 O2 123.96(7) 3_675 20_565
O1 Na1 O2 57.84(4) 2_765 .
O1 Na1 O2 122.16(4) 20_565 .
O1 Na1 O2 103.66(6) 3_675 .
O1 Na1 O2 57.84(4) . .
O1 Na1 O2 76.34(6) 21_655 .
O1 Na1 O2 122.16(4) 19_775 .
O2 Na1 O2 56.04(7) 2_765 .
O2 Na1 O2 56.04(7) 3_675 .
O2 Na1 O2 123.96(7) 20_565 .
O1 Na1 O2 122.16(4) 2_765 19_775
O1 Na1 O2 57.84(4) 20_565 19_775
O1 Na1 O2 76.34(6) 3_675 19_775
O1 Na1 O2 122.16(4) . 19_775
O1 Na1 O2 103.66(6) 21_655 19_775
O1 Na1 O2 57.84(4) 19_775 19_775
O2 Na1 O2 123.96(7) 2_765 19_775
O2 Na1 O2 123.96(7) 3_675 19_775
O2 Na1 O2 56.04(7) 20_565 19_775
O2 Na1 O2 180 . 19_775
O1 Na1 O2 76.34(6) 2_765 21_655
O1 Na1 O2 103.66(6) 20_565 21_655
O1 Na1 O2 122.16(4) 3_675 21_655
O1 Na1 O2 122.16(4) . 21_655
O1 Na1 O2 57.84(4) 21_655 21_655
O1 Na1 O2 57.84(4) 19_775 21_655
O2 Na1 O2 123.96(7) 2_765 21_655
O2 Na1 O2 180 3_675 21_655
O2 Na1 O2 56.04(7) 20_565 21_655
O2 Na1 O2 123.96(7) . 21_655
O2 Na1 O2 56.04(7) 19_775 21_655
Se1 O1 Ga1 124.91(12) . .
Se1 O1 Na1 141.24(10) . .
Ga1 O1 Na1 93.85(8) . .
Ga1 O2 Ga1 138.06(12) 2_765 .
Ga1 O2 Na1 93.36(7) 2_765 .
Ga1 O2 Na1 93.36(7) . .

loop_
_geom_bond_atom_site_label_1
_geom_bond_atom_site_label_2
_geom_bond_distance
_geom_bond_site_symmetry_2
Se1 O3 1.619(3) .
Se1 O1 1.645(2) 3_665
Se1 O1 1.645(2) .
Se1 O1 1.645(2) 2_655
Ga1 O2 1.9364(17) 27_545
Ga1 O2 1.9364(17) 3_675
Ga1 O2 1.9364(17) .
Ga1 O2 1.9364(17) 25_665
Ga1 O1 2.0355(19) .
Ga1 O1 2.0355(19) 25_665
Ga1 Na1 3.5548(5) .
Ga1 Na1 3.5548(5) 7_445
Na1 O1 2.781(2) 2_765
Na1 O1 2.781(2) 20_565
Na1 O1 2.781(2) 3_675
Na1 O1 2.781(2) .
Na1 O1 2.781(2) 21_655
Na1 O1 2.781(2) 19_775
Na1 O2 2.870(2) 2_765
Na1 O2 2.870(2) 3_675
Na1 O2 2.870(2) 20_565
Na1 O2 2.870(2) .
Na1 O2 2.870(2) 19_775
Na1 O2 2.870(2) 21_655
O2 Ga1 1.9363(8) 2_765
